data_7115139
loop_
_publ_author_name
'Johnson, Brian F. G.'
'Judkins, Catherine M. G.'
'Matters, Justin M.'
'Shephard, Douglas S.'
'Parsons, Simon'

_publ_section_title
;
 New linked and threaded cluster compounds
;
_journal_issue 16
_journal_name_full 'Chemical Communications'
_journal_page_first 1549
_journal_paper_doi 10.1039/b003291n
_journal_year 2000
_chemical_formula_sum 'C42 H39 O22 Ru6'
_chemical_formula_weight 1502.15
_chemical_name_systematic
; 
 ? 
;
_space_group_IT_number 2
_symmetry_cell_setting triclinic
_symmetry_space_group_name_Hall '-P 1'
_symmetry_space_group_name_H-M 'P -1'
_atom_sites_solution_hydrogens geom
_atom_sites_solution_primary direct
_atom_sites_solution_secondary difmap
_audit_creation_method SHELXL
_cell_angle_alpha 116.565(3)
_cell_angle_beta 90.077(3)
_cell_angle_gamma 94.599(3)
_cell_formula_units_Z 2
_cell_length_a 9.9611(5)
_cell_length_b 16.6690(10)
_cell_length_c 18.2217(11)
_cell_measurement_temperature 230(2)
_cell_volume 2695.1(3)
_computing_structure_refinement 'SHELXL-93 (Sheldrick, 1993)'
_computing_structure_solution teXsan
_diffrn_ambient_temperature 230(2)
_diffrn_measurement_device NoniusKappaCCD
_diffrn_radiation_monochromator graphite
_diffrn_radiation_source 'fine-focus sealed tube'
_diffrn_radiation_type MoK\a
_diffrn_radiation_wavelength 0.71069
_diffrn_reflns_av_R_equivalents 0.0371
_diffrn_reflns_av_sigmaI/netI 0.0671
_diffrn_reflns_limit_h_max 12
_diffrn_reflns_limit_h_min -12
_diffrn_reflns_limit_k_max 17
_diffrn_reflns_limit_k_min -21
_diffrn_reflns_limit_l_max 23
_diffrn_reflns_limit_l_min -23
_diffrn_reflns_number 16205
_diffrn_reflns_theta_max 27.52
_diffrn_reflns_theta_min 2.36
_exptl_absorpt_coefficient_mu 1.711
_exptl_crystal_density_diffrn 1.851
_exptl_crystal_F_000 1462
_exptl_crystal_size_max 0.16
_exptl_crystal_size_mid 0.14
_exptl_crystal_size_min 0.14
_refine_diff_density_max 1.356
_refine_diff_density_min -0.841
_refine_diff_density_rms 0.156
_refine_ls_extinction_method none
_refine_ls_goodness_of_fit_all 1.030
_refine_ls_goodness_of_fit_obs 1.081
_refine_ls_matrix_type full
_refine_ls_number_parameters 466
_refine_ls_number_reflns 12062
_refine_ls_number_restraints 39
_refine_ls_restrained_S_all 1.106
_refine_ls_restrained_S_obs 1.086
_refine_ls_R_factor_all 0.1177
_refine_ls_R_factor_obs 0.0692
_refine_ls_shift/esd_max -0.122
_refine_ls_shift/esd_mean 0.007
_refine_ls_structure_factor_coef Fsqd
_refine_ls_weighting_details 'w=1/[\s^2^(Fo^2^)+(0.0868P)^2^+14.8710P] where P=(Fo^2^+2Fc^2^)/3'
_refine_ls_weighting_scheme calc
_refine_ls_wR_factor_all 0.2188
_refine_ls_wR_factor_obs 0.1701
_reflns_number_observed 7647
_reflns_number_total 12081
_reflns_observed_criterion >2sigma(I)
_cod_data_source_file b003291n.txt
_cod_data_source_block bj9961
_cod_depositor_comments
;
The following automatic conversions were performed:

'_symmetry_cell_setting' value 'Triclinic' changed to 'triclinic'
according to
/usr/data/users/saulius/automatic-downloads/retrospective/RSC/lib/dictionaries/cif_core.dic
dictionary named 'cif_core.dic' version 2.4.2 from 2011-04-26.

Automatic conversion script
Id: cif_fix_values 2281 2013-09-26 08:29:07Z andrius 

The following automatic conversions were performed:

'_refine_ls_weighting_scheme' value 'calc
w=1/[\s^2^(Fo^2^)+(0.0868P)^2^+14.8710P] where P=(Fo^2^+2Fc^2^)/3'
was changed to 'calc'. New tag '_refine_ls_weighting_details' was
created. The value of the new tag was set to
'w=1/[\s^2^(Fo^2^)+(0.0868P)^2^+14.8710P] where P=(Fo^2^+2Fc^2^)/3'.

Automatic conversion script
Id: cif_fix_values 3143 2015-03-26 13:38:13Z robertas 
;
_cod_original_sg_symbol_H-M P-1
_cod_database_code 7115139

loop_
_symmetry_equiv_pos_as_xyz
'x, y, z'
'-x, -y, -z'

loop_
_atom_site_aniso_label
_atom_site_aniso_U_11
_atom_site_aniso_U_22
_atom_site_aniso_U_33
_atom_site_aniso_U_23
_atom_site_aniso_U_13
_atom_site_aniso_U_12
Ru2 0.0408(4) 0.0551(4) 0.0548(4) 0.0260(4) 0.0048(3) 0.0009(3)
Ru1 0.0376(3) 0.0472(4) 0.0442(4) 0.0232(3) 0.0053(3) 0.0069(3)
Ru3 0.0541(4) 0.0464(4) 0.0605(5) 0.0267(4) 0.0054(3) 0.0170(3)
Ru4 0.0561(4) 0.0493(4) 0.0452(4) 0.0183(3) 0.0042(3) 0.0077(3)
Ru5 0.0418(3) 0.0499(4) 0.0513(4) 0.0240(3) 0.0116(3) 0.0083(3)
Ru6 0.0543(4) 0.0493(4) 0.0503(4) 0.0252(3) 0.0035(3) 0.0174(3)
C0 0.038(4) 0.047(5) 0.043(4) 0.023(4) 0.008(3) 0.012(3)
O1 0.073(5) 0.172(10) 0.072(5) 0.059(6) 0.006(4) -0.036(6)
C1 0.055(6) 0.093(8) 0.063(7) 0.037(6) -0.008(5) -0.014(5)
O2 0.079(5) 0.115(7) 0.073(5) 0.021(5) -0.014(4) -0.031(5)
C2 0.054(5) 0.084(8) 0.057(6) 0.022(6) 0.000(5) -0.014(5)
O3 0.101(7) 0.136(9) 0.121(8) 0.025(7) -0.034(6) 0.057(6)
C3 0.080(8) 0.070(8) 0.093(9) 0.026(7) -0.009(7) 0.027(6)
O4 0.133(8) 0.076(6) 0.137(8) 0.073(6) 0.017(6) 0.009(5)
C4 0.104(9) 0.054(6) 0.079(8) 0.032(6) 0.009(7) 0.004(6)
O5 0.141(8) 0.108(7) 0.087(6) 0.014(6) 0.022(6) 0.086(7)
C5 0.080(7) 0.077(8) 0.077(8) 0.033(7) 0.000(6) 0.031(6)
O6 0.120(8) 0.063(6) 0.116(8) 0.024(5) 0.006(6) -0.014(5)
C6 0.066(6) 0.073(8) 0.081(8) 0.033(6) 0.001(6) 0.013(6)
O7 0.130(8) 0.115(8) 0.074(6) 0.016(5) 0.046(6) -0.008(6)
C7 0.106(9) 0.066(7) 0.067(7) 0.017(6) 0.023(7) 0.001(7)
O8 0.170(10) 0.130(9) 0.085(7) 0.040(6) -0.047(7) 0.032(8)
C8 0.108(9) 0.082(8) 0.048(6) 0.024(6) -0.015(6) 0.010(7)
O9 0.075(6) 0.190(11) 0.085(6) 0.025(7) 0.043(5) 0.037(6)
C9 0.063(6) 0.100(9) 0.069(7) 0.028(7) 0.022(6) 0.025(6)
O10 0.045(4) 0.102(6) 0.082(5) 0.029(5) 0.008(4) 0.005(4)
C10 0.034(4) 0.087(7) 0.058(6) 0.027(6) 0.012(4) 0.000(5)
O11 0.097(6) 0.081(6) 0.127(7) 0.077(6) 0.024(5) 0.008(4)
C11 0.078(7) 0.057(6) 0.073(7) 0.031(6) 0.005(5) 0.006(5)
O12 0.112(7) 0.113(7) 0.080(6) 0.058(5) -0.011(5) 0.033(5)
C12 0.065(6) 0.074(7) 0.062(6) 0.037(6) -0.003(5) 0.021(5)
O13 0.108(6) 0.049(4) 0.080(5) 0.030(4) 0.023(4) 0.035(4)
C13 0.062(5) 0.051(6) 0.064(6) 0.032(5) 0.015(5) 0.024(4)
O14 0.048(4) 0.112(7) 0.138(8) 0.055(6) 0.016(4) 0.036(4)
C14 0.059(6) 0.063(6) 0.067(6) 0.030(5) 0.007(5) 0.018(5)

loop_
_atom_site_label
_atom_site_type_symbol
_atom_site_fract_x
_atom_site_fract_y
_atom_site_fract_z
_atom_site_U_iso_or_equiv
_atom_site_thermal_displace_type
_atom_site_occupancy
_atom_site_calc_flag
_atom_site_refinement_flags
Ru2 Ru 0.62216(7) 0.68672(5) -0.51400(5) 0.0500(2) Uani 1 d .
Ru1 Ru 0.84203(6) 0.80628(5) -0.41039(4) 0.0418(2) Uani 1 d .
Ru3 Ru 0.91327(7) 0.63274(5) -0.52383(5) 0.0519(2) Uani 1 d .
Ru4 Ru 0.78076(7) 0.65178(5) -0.65239(4) 0.0511(2) Uani 1 d .
Ru5 Ru 0.99490(7) 0.78556(5) -0.55089(4) 0.0469(2) Uani 1 d .
Ru6 Ru 0.72423(7) 0.83655(5) -0.54049(5) 0.0495(2) Uani 1 d .
C0 C 0.8123(7) 0.7345(5) -0.5271(5) 0.041(2) Uani 1 d .
O1 O 0.4590(8) 0.6807(8) -0.3757(5) 0.107(3) Uani 1 d .
C1 C 0.5224(10) 0.6855(8) -0.4252(7) 0.071(3) Uani 1 d .
O2 O 0.4063(8) 0.5550(7) -0.6305(5) 0.099(3) Uani 1 d .
C2 C 0.4898(10) 0.6022(8) -0.5875(7) 0.070(3) Uani 1 d .
O3 O 1.1429(10) 0.6721(8) -0.3992(7) 0.129(4) Uani 1 d .
C3 C 1.0564(13) 0.6563(8) -0.4447(8) 0.084(3) Uani 1 d .
O4 O 0.7379(10) 0.4999(6) -0.4840(6) 0.106(3) Uani 1 d .
C4 C 0.7930(13) 0.5527(8) -0.4990(7) 0.078(3) Uani 1 d .
O5 O 1.0536(11) 0.4877(7) -0.6601(6) 0.119(4) Uani 1 d .
C5 C 1.0023(12) 0.5414(8) -0.6105(8) 0.077(3) Uani 1 d .
O6 O 0.6967(10) 0.4531(6) -0.7144(6) 0.107(3) Uani 1 d .
C6 C 0.7268(11) 0.5286(9) -0.6902(7) 0.074(3) Uani 1 d .
O7 O 0.9846(11) 0.6110(7) -0.7860(6) 0.118(4) Uani 1 d .
C7 C 0.9099(14) 0.6298(8) -0.7332(7) 0.085(4) Uani 1 d .
O8 O 0.5562(13) 0.6691(8) -0.7550(6) 0.131(4) Uani 1 d .
C8 C 0.6429(14) 0.6660(8) -0.7157(7) 0.081(3) Uani 1 d .
O9 O 1.2200(9) 0.7138(8) -0.6673(6) 0.129(4) Uani 1 d .
C9 C 1.1351(11) 0.7391(9) -0.6256(7) 0.080(3) Uani 1 d .
O10 O 1.2052(7) 0.9101(6) -0.4235(5) 0.081(2) Uani 1 d .
C10 C 1.1241(9) 0.8616(8) -0.4699(6) 0.062(3) Uani 1 d .
O11 O 0.9759(8) 0.9367(6) -0.5985(6) 0.091(3) Uani 1 d .
C11 C 0.9576(11) 0.8813(7) -0.5786(7) 0.069(3) Uani 1 d .
O12 O 0.6122(9) 0.8793(6) -0.6713(5) 0.095(3) Uani 1 d .
C12 C 0.6544(10) 0.8628(7) -0.6220(6) 0.064(3) Uani 1 d .
O13 O 0.6960(8) 1.0303(5) -0.4245(5) 0.077(2) Uani 1 d .
C13 C 0.7083(9) 0.9569(6) -0.4670(6) 0.055(2) Uani 1 d .
O14 O 0.4263(7) 0.8167(6) -0.5091(6) 0.098(3) Uani 1 d .
C14 C 0.5307(10) 0.7918(7) -0.5155(6) 0.062(2) Uani 1 d .
C15 C 0.7776(9) 0.8075(6) -0.2859(5) 0.051(2) Uiso 1 d D
C16 C 0.9154(9) 0.7984(7) -0.2978(6) 0.057(2) Uiso 1 d .
H16 H 0.9526(9) 0.7491(7) -0.2962(6) 0.069 Uiso 1 calc R
C17 C 0.9981(10) 0.8607(6) -0.3118(6) 0.057(2) Uiso 1 d .
H17 H 1.0909(10) 0.8545(6) -0.3183(6) 0.068 Uiso 1 calc R
C18 C 0.9425(9) 0.9323(7) -0.3162(6) 0.058(2) Uiso 1 d .
H18 H 0.9990(9) 0.9753(7) -0.3245(6) 0.069 Uiso 1 calc R
C19 C 0.8038(9) 0.9419(7) -0.3085(6) 0.056(2) Uiso 1 d .
H19 H 0.7670(9) 0.9897(7) -0.3132(6) 0.068 Uiso 1 calc R
O20 O 0.5879(6) 0.8823(4) -0.2801(4) 0.0515(14) Uiso 1 d D
C20 C 0.7208(8) 0.8788(6) -0.2937(5) 0.049(2) Uiso 1 d D
C21 C 0.5203(10) 0.9538(7) -0.2846(7) 0.070(3) Uiso 1 d D
H21A H 0.5204(10) 0.9476(7) -0.3407(7) 0.084 Uiso 1 calc R
H21B H 0.5661(10) 1.0126(7) -0.2476(7) 0.084 Uiso 1 calc R
O22 O 0.3773(13) 0.9792(9) -0.1742(8) 0.149(4) Uiso 1 d D
C22 C 0.3777(12) 0.9457(9) -0.2593(7) 0.084(3) Uiso 1 d D
H22A H 0.3208(12) 0.9797(9) -0.2769(7) 0.101 Uiso 1 calc R
H22B H 0.3413(12) 0.8824(9) -0.2856(7) 0.101 Uiso 1 calc R
C23 C 0.3425(28) 0.9007(16) -0.1562(14) 0.204(11) Uiso 1 d D
H23A H 0.4143(28) 0.8598(16) -0.1736(14) 0.245 Uiso 1 calc R
H23B H 0.2582(28) 0.8671(16) -0.1857(14) 0.245 Uiso 1 calc R
C24 C 0.3265(28) 0.9408(16) -0.0596(14) 0.206(11) Uiso 1 d D
H24A H 0.2868(28) 0.8923(16) -0.0478(14) 0.247 Uiso 1 calc R
H24B H 0.4167(28) 0.9594(16) -0.0328(14) 0.247 Uiso 1 calc R
O24 O 0.2514(16) 1.0109(12) -0.0253(10) 0.178(6) Uiso 1 d D
C25 C 0.2333(17) 1.0618(11) 0.0577(10) 0.124(5) Uiso 1 d D
H25A H 0.2115(17) 1.1223(11) 0.0686(10) 0.149 Uiso 1 calc R
H25B H 0.3160(17) 1.0675(11) 0.0895(10) 0.149 Uiso 1 calc R
O26 O 0.1670(10) 0.9506(7) 0.1028(6) 0.107(3) Uiso 1 d D
C26 C 0.1180(16) 1.0143(10) 0.0823(10) 0.116(5) Uiso 1 d D
H26A H 0.0740(16) 1.0586(10) 0.1295(10) 0.139 Uiso 1 calc R
H26B H 0.0509(16) 0.9846(10) 0.0367(10) 0.139 Uiso 1 calc R
C27 C 0.0777(11) 0.9017(8) 0.1289(7) 0.074(3) Uiso 1 d D
C28 C -0.0601(13) 0.9080(9) 0.1341(8) 0.085(3) Uiso 1 d .
H28 H -0.1014(13) 0.9454(9) 0.1163(8) 0.102 Uiso 1 calc R
C29 C -0.1359(14) 0.8588(9) 0.1656(8) 0.094(4) Uiso 1 d .
H29 H -0.2295(14) 0.8623(9) 0.1688(8) 0.112 Uiso 1 calc R
C30 C -0.0763(15) 0.8046(10) 0.1925(9) 0.102(4) Uiso 1 d .
H30 H -0.1279(15) 0.7720(10) 0.2150(9) 0.122 Uiso 1 calc R
C31 C 0.0612(13) 0.7992(9) 0.1857(8) 0.090(4) Uiso 1 d .
H31 H 0.1036(13) 0.7631(9) 0.2045(8) 0.108 Uiso 1 calc R
O32 O 0.2733(8) 0.8453(6) 0.1452(5) 0.088(2) Uiso 1 d D
C32 C 0.1360(10) 0.8452(8) 0.1524(7) 0.071(3) Uiso 1 d D
C33 C 0.3380(12) 0.7795(9) 0.1570(9) 0.092(4) Uiso 1 d D
H33A H 0.2866(12) 0.7205(9) 0.1285(9) 0.111 Uiso 1 calc R
H33B H 0.3464(12) 0.7954(9) 0.2156(9) 0.111 Uiso 1 calc R
O34 O 0.4568(9) 0.7352(6) 0.0351(6) 0.098(3) Uiso 1 d D
C34 C 0.4757(12) 0.7774(9) 0.1218(7) 0.086(3) Uiso 1 d D
H34A H 0.5187(12) 0.8387(9) 0.1410(7) 0.103 Uiso 1 calc R
H34B H 0.5335(12) 0.7434(9) 0.1390(7) 0.103 Uiso 1 calc R
C35 C 0.5610(18) 0.7547(13) -0.0028(10) 0.141(6) Uiso 1 d D
H35A H 0.6459(18) 0.7410(13) 0.0144(10) 0.169 Uiso 1 calc R
H35B H 0.5679(18) 0.8185(13) 0.0096(10) 0.169 Uiso 1 calc R
O36 O 0.6403(8) 0.7082(6) -0.1341(5) 0.086(2) Uiso 1 d D
C36 C 0.5294(17) 0.6956(12) -0.0935(9) 0.126(6) Uiso 1 d D
H36A H 0.5140(17) 0.6322(12) -0.1048(9) 0.152 Uiso 1 calc R
H36B H 0.4485(17) 0.7129(12) -0.1114(9) 0.152 Uiso 1 calc R
C37 C 0.6379(11) 0.6469(8) -0.2174(7) 0.076(3) Uiso 1 d D
H37A H 0.5488(11) 0.6414(8) -0.2429(7) 0.091 Uiso 1 calc R
H37B H 0.6568(11) 0.5874(8) -0.2237(7) 0.091 Uiso 1 calc R
O38 O 0.6932(6) 0.7561(4) -0.2638(4) 0.059(2) Uiso 1 d D
C38 C 0.7421(10) 0.6807(7) -0.2573(6) 0.063(2) Uiso 1 d D
H38A H 0.8269(10) 0.6993(7) -0.2244(6) 0.076 Uiso 1 calc R
H38B H 0.7584(10) 0.6333(7) -0.3120(6) 0.076 Uiso 1 calc R
C39 C -0.2854(52) 0.4746(36) -0.0996(32) 0.220(10) Uiso 0.50 d PD
H39A H -0.3281(52) 0.4498(36) -0.0655(32) 0.331 Uiso 0.50 calc PR
H39B H -0.2478(52) 0.4271(36) -0.1465(32) 0.331 Uiso 0.50 calc PR
H39C H -0.3518(52) 0.5014(36) -0.1186(32) 0.331 Uiso 0.50 calc PR
C40 C -0.1703(50) 0.5483(36) -0.0484(28) 0.220(10) Uiso 0.50 d PD
H40A H -0.1026(50) 0.5221(36) -0.0287(28) 0.264 Uiso 0.50 calc PR
H40B H -0.2070(50) 0.5968(36) -0.0008(28) 0.264 Uiso 0.50 calc PR
C41 C -0.1040(47) 0.5866(35) -0.1076(29) 0.220(10) Uiso 0.50 d PD
H41A H -0.0865(47) 0.5355(35) -0.1599(29) 0.264 Uiso 0.50 calc PR
H41B H -0.1697(47) 0.6206(35) -0.1193(29) 0.264 Uiso 0.50 calc PR
C42 C 0.0262(46) 0.6468(31) -0.0748(30) 0.220(10) Uiso 0.50 d PD
H42A H 0.0123(46) 0.6912(31) -0.0183(30) 0.264 Uiso 0.50 calc PR
H42B H 0.0954(46) 0.6096(31) -0.0720(30) 0.264 Uiso 0.50 calc PR
C43 C 0.0821(48) 0.6973(32) -0.1208(31) 0.220(10) Uiso 0.50 d PD
H43A H 0.1806(48) 0.7020(32) -0.1146(31) 0.264 Uiso 0.50 calc PR
H43B H 0.0585(48) 0.6594(32) -0.1792(31) 0.264 Uiso 0.50 calc PR
C44 C 0.0433(56) 0.7871(37) -0.1005(35) 0.220(10) Uiso 0.50 d PD
H44A H 0.0882(56) 0.8093(37) -0.1358(35) 0.331 Uiso 0.50 calc PR
H44B H 0.0694(56) 0.8273(37) -0.0436(35) 0.331 Uiso 0.50 calc PR
H44C H -0.0536(56) 0.7843(37) -0.1085(35) 0.331 Uiso 0.50 calc PR

loop_
_atom_type_symbol
_atom_type_description
_atom_type_scat_dispersion_real
_atom_type_scat_dispersion_imag
_atom_type_scat_source
C C 0.0033 0.0016 'International Tables Vol C Tables 4.2.6.8 and 6.1.1.4'
H H 0.0000 0.0000 'International Tables Vol C Tables 4.2.6.8 and 6.1.1.4'
O O 0.0106 0.0060 'International Tables Vol C Tables 4.2.6.8 and 6.1.1.4'
Ru Ru -1.2594 0.8363 'International Tables Vol C Tables 4.2.6.8 and 6.1.1.4'

loop_
_geom_angle_atom_site_label_1
_geom_angle_atom_site_label_2
_geom_angle_atom_site_label_3
_geom_angle
C2 Ru2 C1 88.9(4)
C2 Ru2 C14 91.7(5)
C1 Ru2 C14 94.4(5)
C2 Ru2 C0 133.9(4)
C1 Ru2 C0 135.7(4)
C14 Ru2 C0 94.6(4)
C2 Ru2 Ru4 86.9(3)
C1 Ru2 Ru4 168.1(4)
C14 Ru2 Ru4 96.8(3)
C0 Ru2 Ru4 47.1(2)
C2 Ru2 Ru6 119.4(4)
C1 Ru2 Ru6 129.3(4)
C14 Ru2 Ru6 48.1(3)
C0 Ru2 Ru6 46.7(2)
Ru4 Ru2 Ru6 62.09(3)
C2 Ru2 Ru1 175.0(3)
C1 Ru2 Ru1 94.5(3)
C14 Ru2 Ru1 91.6(3)
C0 Ru2 Ru1 42.0(2)
Ru4 Ru2 Ru1 89.08(3)
Ru6 Ru2 Ru1 60.77(2)
C2 Ru2 Ru3 118.1(4)
C1 Ru2 Ru3 116.0(3)
C14 Ru2 Ru3 136.1(3)
C0 Ru2 Ru3 41.5(2)
Ru4 Ru2 Ru3 57.08(2)
Ru6 Ru2 Ru3 88.13(3)
Ru1 Ru2 Ru3 57.03(2)
C0 Ru1 C17 143.1(3)
C0 Ru1 C18 143.6(3)
C17 Ru1 C18 37.0(3)
C0 Ru1 C16 141.6(3)
C17 Ru1 C16 36.5(3)
C18 Ru1 C16 65.5(4)
C0 Ru1 C19 141.1(3)
C17 Ru1 C19 66.5(3)
C18 Ru1 C19 36.8(3)
C16 Ru1 C19 77.0(4)
C0 Ru1 C20 139.8(3)
C17 Ru1 C20 77.0(3)
C18 Ru1 C20 64.8(3)
C16 Ru1 C20 64.3(3)
C19 Ru1 C20 35.8(3)
C0 Ru1 C15 140.4(3)
C17 Ru1 C15 64.6(3)
C18 Ru1 C15 75.9(3)
C16 Ru1 C15 35.4(3)
C19 Ru1 C15 64.1(3)
C20 Ru1 C15 35.3(3)
C0 Ru1 Ru3 46.3(2)
C17 Ru1 Ru3 106.4(3)
C18 Ru1 Ru3 138.0(3)
C16 Ru1 Ru3 95.7(3)
C19 Ru1 Ru3 172.4(2)
C20 Ru1 Ru3 142.3(2)
C15 Ru1 Ru3 111.0(2)
C0 Ru1 Ru2 45.5(2)
C17 Ru1 Ru2 158.0(2)
C18 Ru1 Ru2 156.7(3)
C16 Ru1 Ru2 121.8(2)
C19 Ru1 Ru2 120.3(2)
C20 Ru1 Ru2 97.2(2)
C15 Ru1 Ru2 98.3(2)
Ru3 Ru1 Ru2 65.25(3)
C0 Ru1 Ru5 46.1(2)
C17 Ru1 Ru5 101.9(2)
C18 Ru1 Ru5 100.5(2)
C16 Ru1 Ru5 127.1(2)
C19 Ru1 Ru5 122.9(2)
C20 Ru1 Ru5 157.6(2)
C15 Ru1 Ru5 162.2(2)
Ru3 Ru1 Ru5 59.89(2)
Ru2 Ru1 Ru5 91.44(3)
C0 Ru1 Ru6 45.8(2)
C17 Ru1 Ru6 142.6(2)
C18 Ru1 Ru6 110.1(3)
C16 Ru1 Ru6 171.8(3)
C19 Ru1 Ru6 95.3(2)
C20 Ru1 Ru6 107.7(2)
C15 Ru1 Ru6 138.1(2)
Ru3 Ru1 Ru6 92.04(3)
Ru2 Ru1 Ru6 59.38(2)
Ru5 Ru1 Ru6 59.60(2)
C3 Ru3 C5 93.2(5)
C3 Ru3 C4 99.5(6)
C5 Ru3 C4 96.8(5)
C3 Ru3 C0 122.1(4)
C5 Ru3 C0 128.6(4)
C4 Ru3 C0 110.8(4)
C3 Ru3 Ru4 154.8(4)
C5 Ru3 Ru4 84.8(3)
C4 Ru3 Ru4 105.7(4)
C0 Ru3 Ru4 47.0(2)
C3 Ru3 Ru1 84.1(3)
C5 Ru3 Ru1 160.4(4)
C4 Ru3 Ru1 102.8(4)
C0 Ru3 Ru1 42.5(2)
Ru4 Ru3 Ru1 89.47(3)
C3 Ru3 Ru5 94.5(4)
C5 Ru3 Ru5 100.4(4)
C4 Ru3 Ru5 157.2(4)
C0 Ru3 Ru5 46.4(2)
Ru4 Ru3 Ru5 61.46(3)
Ru1 Ru3 Ru5 60.56(2)
C3 Ru3 Ru2 134.5(4)
C5 Ru3 Ru2 131.2(3)
C4 Ru3 Ru2 69.7(4)
C0 Ru3 Ru2 41.2(2)
Ru4 Ru3 Ru2 57.00(2)
Ru1 Ru3 Ru2 57.72(2)
Ru5 Ru3 Ru2 87.59(3)
C6 Ru4 C7 93.1(5)
C6 Ru4 C8 92.6(5)
C7 Ru4 C8 94.1(6)
C6 Ru4 C0 119.7(4)
C7 Ru4 C0 126.2(4)
C8 Ru4 C0 122.6(4)
C6 Ru4 Ru2 88.1(4)
C7 Ru4 Ru2 170.7(4)
C8 Ru4 Ru2 95.1(4)
C0 Ru4 Ru2 46.2(2)
C6 Ru4 Ru3 83.7(4)
C7 Ru4 Ru3 105.1(4)
C8 Ru4 Ru3 160.6(4)
C0 Ru4 Ru3 46.5(2)
Ru2 Ru4 Ru3 65.92(3)
C6 Ru4 Ru5 139.5(3)
C7 Ru4 Ru5 81.5(4)
C8 Ru4 Ru5 127.8(4)
C0 Ru4 Ru5 45.4(2)
Ru2 Ru4 Ru5 91.56(3)
Ru3 Ru4 Ru5 59.66(3)
C6 Ru4 Ru6 145.7(3)
C7 Ru4 Ru6 120.7(4)
C8 Ru4 Ru6 80.9(4)
C0 Ru4 Ru6 45.1(2)
Ru2 Ru4 Ru6 59.36(2)
Ru3 Ru4 Ru6 91.53(3)
Ru5 Ru4 Ru6 58.83(2)
C10 Ru5 C9 89.6(5)
C10 Ru5 C11 91.5(5)
C9 Ru5 C11 97.4(5)
C10 Ru5 C0 124.3(3)
C9 Ru5 C0 136.3(4)
C11 Ru5 C0 107.3(4)
C10 Ru5 Ru3 109.7(3)
C9 Ru5 Ru3 100.3(4)
C11 Ru5 Ru3 152.4(3)
C0 Ru5 Ru3 46.1(2)
C10 Ru5 Ru6 118.8(3)
C9 Ru5 Ru6 142.9(4)
C11 Ru5 Ru6 61.2(3)
C0 Ru5 Ru6 46.4(2)
Ru3 Ru5 Ru6 92.40(3)
C10 Ru5 Ru1 82.6(3)
C9 Ru5 Ru1 153.6(4)
C11 Ru5 Ru1 108.0(3)
C0 Ru5 Ru1 41.9(2)
Ru3 Ru5 Ru1 59.55(2)
Ru6 Ru5 Ru1 60.53(2)
C10 Ru5 Ru4 167.8(3)
C9 Ru5 Ru4 96.4(4)
C11 Ru5 Ru4 98.3(3)
C0 Ru5 Ru4 45.6(2)
Ru3 Ru5 Ru4 58.88(3)
Ru6 Ru5 Ru4 61.01(3)
Ru1 Ru5 Ru4 87.46(3)
C13 Ru6 C12 86.9(4)
C13 Ru6 C0 131.7(4)
C12 Ru6 C0 140.7(4)
C13 Ru6 C14 93.4(4)
C12 Ru6 C14 93.2(4)
C0 Ru6 C14 91.2(3)
C13 Ru6 C11 89.9(4)
C12 Ru6 C11 86.0(4)
C0 Ru6 C11 87.3(3)
C14 Ru6 C11 176.5(4)
C13 Ru6 Ru2 124.2(3)
C12 Ru6 Ru2 123.6(3)
C0 Ru6 Ru2 45.8(2)
C14 Ru6 Ru2 45.6(3)
C11 Ru6 Ru2 132.5(2)
C13 Ru6 Ru5 113.7(3)
C12 Ru6 Ru5 119.2(3)
C0 Ru6 Ru5 46.2(2)
C14 Ru6 Ru5 137.4(3)
C11 Ru6 Ru5 41.2(3)
Ru2 Ru6 Ru5 91.88(3)
C13 Ru6 Ru1 90.5(3)
C12 Ru6 Ru1 176.6(3)
C0 Ru6 Ru1 41.6(2)
C14 Ru6 Ru1 89.2(3)
C11 Ru6 Ru1 91.7(3)
Ru2 Ru6 Ru1 59.85(2)
Ru5 Ru6 Ru1 59.86(2)
C13 Ru6 Ru4 173.8(3)
C12 Ru6 Ru4 95.7(3)
C0 Ru6 Ru4 45.1(2)
C14 Ru6 Ru4 92.0(3)
C11 Ru6 Ru4 84.7(2)
Ru2 Ru6 Ru4 58.55(2)
Ru5 Ru6 Ru4 60.16(2)
Ru1 Ru6 Ru4 86.63(3)
Ru1 C0 Ru2 92.5(3)
Ru1 C0 Ru3 91.2(3)
Ru2 C0 Ru3 97.2(3)
Ru1 C0 Ru5 92.0(3)
Ru2 C0 Ru5 173.4(4)
Ru3 C0 Ru5 87.5(3)
Ru1 C0 Ru4 177.4(4)
Ru2 C0 Ru4 86.7(3)
Ru3 C0 Ru4 86.5(3)
Ru5 C0 Ru4 89.0(3)
Ru1 C0 Ru6 92.6(3)
Ru2 C0 Ru6 87.6(3)
Ru3 C0 Ru6 173.7(4)
Ru5 C0 Ru6 87.4(3)
Ru4 C0 Ru6 89.8(3)
O1 C1 Ru2 176.2(10)
O2 C2 Ru2 176.5(11)
O3 C3 Ru3 177.5(14)
O4 C4 Ru3 170.3(12)
O5 C5 Ru3 178.9(12)
O6 C6 Ru4 178.3(11)
O7 C7 Ru4 175.6(11)
O8 C8 Ru4 175.5(12)
O9 C9 Ru5 177.8(11)
O10 C10 Ru5 176.1(9)
O11 C11 Ru5 159.5(10)
O11 C11 Ru6 122.9(9)
Ru5 C11 Ru6 77.6(4)
O12 C12 Ru6 179.5(10)
O13 C13 Ru6 177.5(9)
O14 C14 Ru2 139.1(9)
O14 C14 Ru6 134.6(9)
Ru2 C14 Ru6 86.2(4)
O38 C15 C16 125.3(8)
O38 C15 C20 115.8(7)
C16 C15 C20 118.8(8)
O38 C15 Ru1 135.9(6)
C16 C15 Ru1 67.9(5)
C20 C15 Ru1 71.1(5)
C17 C16 C15 121.3(9)
C17 C16 Ru1 69.6(6)
C15 C16 Ru1 76.6(5)
C16 C17 C18 119.4(9)
C16 C17 Ru1 73.9(6)
C18 C17 Ru1 71.7(6)
C17 C18 C19 121.3(9)
C17 C18 Ru1 71.3(6)
C19 C18 Ru1 74.2(6)
C18 C19 C20 118.9(9)
C18 C19 Ru1 69.1(6)
C20 C19 Ru1 74.6(5)
C20 O20 C21 118.8(7)
O20 C20 C19 125.6(8)
O20 C20 C15 114.2(7)
C19 C20 C15 120.1(8)
O20 C20 Ru1 133.3(6)
C19 C20 Ru1 69.6(5)
C15 C20 Ru1 73.5(5)
O20 C21 C22 106.9(8)
C22 O22 C23 107.2(13)
O22 C22 C21 109.2(11)
O22 C23 C24 106.8(19)
O24 C24 C23 116.4(23)
C24 O24 C25 126.8(18)
O24 C25 C26 107.9(15)
C27 O26 C26 118.8(10)
O26 C26 C25 110.0(13)
C32 C27 O26 114.6(10)
C32 C27 C28 120.0(10)
O26 C27 C28 125.4(11)
C29 C28 C27 119.1(13)
C30 C29 C28 120.8(14)
C29 C30 C31 118.5(14)
C32 C31 C30 121.1(13)
C32 O32 C33 118.0(9)
C31 C32 C27 120.3(11)
C31 C32 O32 124.8(11)
C27 C32 O32 114.7(10)
O32 C33 C34 106.3(10)
C35 O34 C34 113.0(11)
O34 C34 C33 107.2(10)
O34 C35 C36 104.9(14)
C36 O36 C37 113.7(10)
O36 C36 C35 106.3(13)
O36 C37 C38 108.0(9)
C15 O38 C38 119.0(7)
O38 C38 C37 107.6(8)
C39 C40 C41 107.1(24)
C42 C41 C40 115.5(26)
C43 C42 C41 118.3(29)
C44 C43 C42 120.4(30)

loop_
_geom_bond_atom_site_label_1
_geom_bond_atom_site_label_2
_geom_bond_distance
Ru2 C2 1.878(10)
Ru2 C1 1.907(11)
Ru2 C14 2.049(10)
Ru2 C0 2.051(7)
Ru2 Ru4 2.8353(10)
Ru2 Ru6 2.8595(10)
Ru2 Ru1 2.8735(10)
Ru2 Ru3 3.0865(10)
Ru1 C0 1.926(8)
Ru1 C17 2.185(10)
Ru1 C18 2.190(10)
Ru1 C16 2.239(10)
Ru1 C19 2.255(10)
Ru1 C20 2.319(8)
Ru1 C15 2.350(9)
Ru1 Ru3 2.8512(10)
Ru1 Ru5 2.8803(9)
Ru1 Ru6 2.8997(10)
Ru3 C3 1.915(13)
Ru3 C5 1.915(12)
Ru3 C4 1.925(11)
Ru3 C0 2.063(8)
Ru3 Ru4 2.8380(11)
Ru3 Ru5 2.8611(10)
Ru4 C6 1.881(13)
Ru4 C7 1.886(12)
Ru4 C8 1.889(13)
Ru4 C0 2.080(8)
Ru4 Ru5 2.9123(10)
Ru4 Ru6 2.9369(10)
Ru5 C10 1.872(10)
Ru5 C9 1.908(10)
Ru5 C11 1.938(11)
Ru5 C0 2.075(7)
Ru5 Ru6 2.8727(10)
Ru6 C13 1.869(10)
Ru6 C12 1.873(10)
Ru6 C0 2.082(8)
Ru6 C14 2.134(10)
Ru6 C11 2.576(11)
O1 C1 1.130(12)
O2 C2 1.125(11)
O3 C3 1.124(14)
O4 C4 1.135(12)
O5 C5 1.109(13)
O6 C6 1.145(13)
O7 C7 1.161(13)
O8 C8 1.139(14)
O9 C9 1.114(12)
O10 C10 1.141(11)
O11 C11 1.134(12)
O12 C12 1.140(11)
O13 C13 1.136(11)
O14 C14 1.137(11)
C15 O38 1.341(10)
C15 C16 1.400(12)
C15 C20 1.418(12)
C16 C17 1.387(13)
C17 C18 1.389(13)
C18 C19 1.403(13)
C19 C20 1.406(12)
O20 C20 1.349(9)
O20 C21 1.448(11)
C21 C22 1.508(14)
O22 C22 1.393(14)
O22 C23 1.50(2)
C23 C24 1.59(2)
C24 O24 1.34(2)
O24 C25 1.39(2)
C25 C26 1.52(2)
O26 C27 1.385(12)
O26 C26 1.393(15)
C27 C32 1.361(15)
C27 C28 1.39(2)
C28 C29 1.38(2)
C29 C30 1.37(2)
C30 C31 1.38(2)
C31 C32 1.35(2)
O32 C32 1.374(12)
O32 C33 1.409(13)
C33 C34 1.511(14)
O34 C35 1.35(2)
O34 C34 1.417(13)
C35 C36 1.51(2)
O36 C36 1.385(15)
O36 C37 1.400(12)
C37 C38 1.483(13)
O38 C38 1.436(11)
C39 C40 1.56(3)
C40 C41 1.60(3)
C41 C42 1.52(3)
C42 C43 1.51(3)
C43 C44 1.46(3)
